data_2204769
loop_
_publ_author_name
'Gao, Shan'
'Liu, Ji-Wei'
'Huo, Li-Hua'
'Zhao, Hui'
'Zhao, Jing-Gui'

_publ_section_title
;
 Poly[cadmium(II)-\m~4~-benzene-1,3-dioxyacetato]: a two-dimensional
 layer cadmium(II) coordination polymer
;
_journal_issue 12
_journal_name_full 'Acta Crystallographica Section E'
_journal_page_first m1875
_journal_page_last m1877
_journal_paper_doi 10.1107/S1600536804029265
_journal_volume 60
_journal_year 2004
_chemical_formula_iupac '[Cd (C10 H8 O6)]'
_chemical_formula_moiety 'C10 H8 Cd O6'
_chemical_formula_sum 'C10 H8 Cd O6'
_chemical_formula_weight 336.57
_chemical_name_common
;
Poly[cadmium(II)-\m~4~-benzene-1,3-dioxyacetato]
;
_chemical_name_systematic
;
poly[cadmium(II)-\m~4~-m-phenylenebis(oxyacetato)]
;
_space_group_IT_number 14
_symmetry_cell_setting monoclinic
_symmetry_space_group_name_Hall '-P 2ybc'
_symmetry_space_group_name_H-M 'P 1 21/c 1'
_atom_sites_solution_hydrogens geom
_atom_sites_solution_primary direct
_atom_sites_solution_secondary difmap
_cell_angle_alpha 90.00
_cell_angle_beta 90.21(3)
_cell_angle_gamma 90.00
_cell_formula_units_Z 4
_cell_length_a 8.2104(16)
_cell_length_b 5.9881(12)
_cell_length_c 19.473(4)
_cell_measurement_reflns_used 6536
_cell_measurement_temperature 293(2)
_cell_measurement_theta_max 27.46
_cell_measurement_theta_min 3.56
_cell_volume 957.4(3)
_computing_cell_refinement RAPID-AUTO
_computing_data_collection 'RAPID-AUTO (Rigaku, 1998)'
_computing_data_reduction 'CrystalStructure (Rigaku/MSC & Rigaku, 2002)'
_computing_molecular_graphics 'ORTEPII (Johnson, 1976)'
_computing_publication_material SHELXL97
_computing_structure_refinement 'SHELXL97 (Sheldrick, 1997)'
_computing_structure_solution 'SHELXS97 (Sheldrick, 1997)'
_diffrn_ambient_temperature 293(2)
_diffrn_detector_area_resol_mean 10
_diffrn_measured_fraction_theta_full 0.998
_diffrn_measured_fraction_theta_max 0.998
_diffrn_measurement_device_type 'Rigaku R-AXIS RAPID'
_diffrn_measurement_method '\w scan'
_diffrn_radiation_monochromator graphite
_diffrn_radiation_source 'fine-focus sealed tube'
_diffrn_radiation_type MoK\a
_diffrn_radiation_wavelength 0.71073
_diffrn_reflns_av_R_equivalents 0.0206
_diffrn_reflns_av_sigmaI/netI 0.0127
_diffrn_reflns_limit_h_max 10
_diffrn_reflns_limit_h_min -10
_diffrn_reflns_limit_k_max 7
_diffrn_reflns_limit_k_min -7
_diffrn_reflns_limit_l_max 20
_diffrn_reflns_limit_l_min -25
_diffrn_reflns_number 8736
_diffrn_reflns_theta_full 27.46
_diffrn_reflns_theta_max 27.46
_diffrn_reflns_theta_min 3.24
_diffrn_standards_decay_% 0
_diffrn_standards_interval_count 0
_diffrn_standards_interval_time 0
_diffrn_standards_number 0
_exptl_absorpt_coefficient_mu 2.296
_exptl_absorpt_correction_T_max 0.663
_exptl_absorpt_correction_T_min 0.469
_exptl_absorpt_correction_type multi-scan
_exptl_absorpt_process_details '(ABSCOR; Higashi, 1995)'
_exptl_crystal_colour Colorless
_exptl_crystal_density_diffrn 2.335
_exptl_crystal_density_method 'not measured'
_exptl_crystal_description Prism
_exptl_crystal_F_000 656
_exptl_crystal_size_max 0.37
_exptl_crystal_size_mid 0.26
_exptl_crystal_size_min 0.18
_refine_diff_density_max 0.704
_refine_diff_density_min -0.600
_refine_ls_extinction_method none
_refine_ls_goodness_of_fit_ref 1.02
_refine_ls_hydrogen_treatment constr
_refine_ls_matrix_type full
_refine_ls_number_parameters 154
_refine_ls_number_reflns 2188
_refine_ls_number_restraints 0
_refine_ls_restrained_S_all 1.02
_refine_ls_R_factor_all 0.024
_refine_ls_R_factor_gt 0.023
_refine_ls_shift/su_max 0.002
_refine_ls_shift/su_mean <0.001
_refine_ls_structure_factor_coef Fsqd
_refine_ls_weighting_details 'calc w=1/[\s^2^(Fo^2^)+(0.0438P)^2^+0.9652P] where P=(Fo^2^+2Fc^2^)/3'
_refine_ls_weighting_scheme calc
_refine_ls_wR_factor_gt 0.064
_refine_ls_wR_factor_ref 0.064
_reflns_number_gt 2135
_reflns_number_total 2188
_reflns_threshold_expression I>2\s(I)
_cod_data_source_file ob6434.cif
_cod_data_source_block I
_cod_depositor_comments
;
The following automatic conversions were performed:
'_symmetry_cell_setting' value 'Monoclinic' changed to 'monoclinic'
according to '/home/saulius/struct/CIF-dictionaries/cif_core.dic'
dictionary named 'cif_core.dic' version 2.4.1 from
2010-06-29.

'_exptl_absorpt_correction_type' value 'Multi-scan' changed
to 'multi-scan' according to
'/home/saulius/struct/CIF-dictionaries/cif_core.dic' dictionary named
'cif_core.dic' version 2.4.1 from 2010-06-29.

Automatic conversion script
Id: cif_fix_enum 1527 2010-12-29 10:47:43Z saulius 

The following automatic conversions were performed:

'_symmetry_cell_setting' value 'Monoclinic' changed to 'monoclinic'
according to /home/saulius/struct/CIF-dictionaries/cif_core.dic
dictionary named 'cif_core.dic' version 2.4.1 from
2010-06-29.

'_exptl_absorpt_correction_type' value 'Multi-scan'
changed to 'multi-scan' according to
/home/saulius/struct/CIF-dictionaries/cif_core.dic dictionary named
'cif_core.dic' version 2.4.1 from 2010-06-29.

Automatic conversion script
Id: cif_fix_values 1715 2011-07-08 13:25:40Z adriana 
;
_cod_original_sg_symbol_H-M 'P 21/c'
_cod_database_code 2204769
_cod_database_fobs_code 2204769

loop_
_symmetry_equiv_pos_as_xyz
'x, y, z'
'-x, y+1/2, -z+1/2'
'-x, -y, -z'
'x, -y-1/2, z-1/2'

loop_
_atom_site_label
_atom_site_fract_x
_atom_site_fract_y
_atom_site_fract_z
_atom_site_U_iso_or_equiv
_atom_site_adp_type
_atom_site_calc_flag
_atom_site_refinement_flags
_atom_site_occupancy
_atom_site_type_symbol
Cd1 0.71239(2) 0.56322(3) 0.257972(8) 0.02359(8) Uani d . 1 Cd
O1 0.9369(2) 0.7507(3) 0.23412(9) 0.0291(4) Uani d . 1 O
O2 1.1777(2) 0.7835(3) 0.18190(10) 0.0335(4) Uani d . 1 O
O3 0.8525(2) 0.4114(3) 0.15084(9) 0.0285(4) Uani d . 1 O
O4 0.5792(2) -0.2671(3) 0.14166(9) 0.0331(4) Uani d . 1 O
O5 0.4864(2) -0.6035(3) 0.22022(9) 0.0261(3) Uani d . 1 O
O6 0.3285(2) -0.7450(3) 0.13993(9) 0.0298(4) Uani d . 1 O
C1 1.0367(3) 0.7020(4) 0.18830(10) 0.0252(4) Uani d . 1 C
C2 0.9909(3) 0.5397(4) 0.13140(10) 0.0258(5) Uani d . 1 C
C3 0.8096(3) 0.2332(4) 0.10970(10) 0.0233(4) Uani d . 1 C
C4 0.8390(3) 0.2249(4) 0.03940(10) 0.0297(5) Uani d . 1 C
C5 0.7763(4) 0.0474(4) 0.00180(10) 0.0308(5) Uani d . 1 C
C6 0.6856(3) -0.1207(4) 0.03280(10) 0.0285(5) Uani d . 1 C
C7 0.6607(3) -0.1097(4) 0.10330(10) 0.0240(4) Uani d . 1 C
C8 0.7237(3) 0.0652(3) 0.14210(10) 0.0228(4) Uani d . 1 C
C9 0.4877(3) -0.4347(4) 0.10710(10) 0.0250(5) Uani d . 1 C
C10 0.4306(3) -0.6042(4) 0.15960(10) 0.0233(4) Uani d . 1 C
H2A 0.9667 0.6220 0.0897 0.031 Uiso calc R 1 H
H2B 1.0819 0.4409 0.1222 0.031 Uiso calc R 1 H
H4 0.8995 0.3361 0.0181 0.036 Uiso calc R 1 H
H5 0.7954 0.0408 -0.0452 0.037 Uiso calc R 1 H
H6 0.6427 -0.2376 0.0070 0.034 Uiso calc R 1 H
H8 0.7080 0.0692 0.1893 0.027 Uiso calc R 1 H
H9A 0.5548 -0.5072 0.0728 0.030 Uiso calc R 1 H
H9B 0.3946 -0.3680 0.0841 0.030 Uiso calc R 1 H

loop_
_atom_site_aniso_label
_atom_site_aniso_U_11
_atom_site_aniso_U_22
_atom_site_aniso_U_33
_atom_site_aniso_U_12
_atom_site_aniso_U_13
_atom_site_aniso_U_23
Cd1 0.02420(10) 0.02140(10) 0.02520(10) -0.00048(5) -0.00007(7) -0.00061(5)
O1 0.0284(8) 0.0262(8) 0.0326(9) -0.0045(7) 0.0031(7) -0.0037(7)
O2 0.0271(9) 0.0325(9) 0.0410(10) -0.0116(7) 0.0041(7) -0.0085(8)
O3 0.0312(9) 0.0273(8) 0.0271(9) -0.0124(7) 0.0057(7) -0.0067(6)
O4 0.0500(10) 0.0262(8) 0.0238(8) -0.0179(8) 0.0012(7) -0.0002(6)
O5 0.0288(8) 0.0242(7) 0.0255(8) -0.0035(7) 0.0017(7) 0.0023(6)
O6 0.0301(9) 0.0244(8) 0.0348(9) -0.0085(7) -0.0015(7) 0.0002(7)
C1 0.0280(10) 0.0210(10) 0.0270(10) -0.0023(9) -0.0014(8) 0.0030(8)
C2 0.0240(10) 0.0260(10) 0.0270(10) -0.0062(9) 0.0016(9) -0.0010(8)
C3 0.0230(10) 0.0210(10) 0.0250(10) -0.0018(8) -0.0001(8) -0.0019(8)
C4 0.0340(10) 0.0290(10) 0.0260(10) -0.0090(10) 0.0049(9) 0.0010(9)
C5 0.0380(10) 0.0320(10) 0.0220(10) -0.0070(10) 0.0020(10) -0.0003(9)
C6 0.0350(10) 0.0260(10) 0.0250(10) -0.0060(10) -0.0022(9) -0.0023(9)
C7 0.0280(10) 0.029(9) 0.0250(10) -0.0021(9) -0.0012(9) 0.0028(8)
C8 0.0260(10) 0.0200(10) 0.0230(10) -0.0013(8) 0.0012(9) -0.0001(7)
C9 0.0280(10) 0.0230(10) 0.0240(10) -0.0051(8) 0.0000(9) 0.0008(8)
C10 0.0220(10) 0.0193(9) 0.0280(10) 0.0002(8) 0.0043(8) -0.0002(8)

loop_
_atom_type_symbol
_atom_type_description
_atom_type_scat_dispersion_real
_atom_type_scat_dispersion_imag
_atom_type_scat_source
C C 0.0033 0.0016 'International Tables Vol C Tables 4.2.6.8 and 6.1.1.4'
H H 0.0000 0.0000 'International Tables Vol C Tables 4.2.6.8 and 6.1.1.4'
O O 0.0106 0.0060 'International Tables Vol C Tables 4.2.6.8 and 6.1.1.4'
Cd Cd -0.8075 1.2024 'International Tables Vol C Tables 4.2.6.8 and 6.1.1.4'

loop_
_geom_angle_atom_site_label_1
_geom_angle_atom_site_label_2
_geom_angle_atom_site_label_3
_geom_angle_site_symmetry_1
_geom_angle_site_symmetry_3
_geom_angle
_geom_angle_publ_flag
O1 Cd1 O2 . 2_745 98.95(7) yes
O1 Cd1 O3 . . 68.31(6) yes
O1 Cd1 O4 . 1_565 88.19(6) yes
O1 Cd1 O5 . 1_565 148.48(7) yes
O1 Cd1 O5 . 2_665 99.68(6) yes
O1 Cd1 O6 . 2_665 92.99(7) yes
O2 Cd1 O3 2_745 . 88.78(7) yes
O2 Cd1 O4 2_745 1_565 151.76(6) yes
O2 Cd1 O5 2_745 2_665 137.66(6) yes
O2 Cd1 O6 2_745 2_665 88.95(7) yes
O3 Cd1 O4 . 1_565 68.42(6) yes
O3 Cd1 O5 . 2_665 133.48(6) yes
O5 Cd1 O2 1_565 2_745 99.85(7) yes
O5 Cd1 O3 1_565 . 87.03(6) yes
O5 Cd1 O4 1_565 1_565 63.85(6) yes
O5 Cd1 O4 2_665 1_565 66.37(6) yes
O5 Cd1 O5 1_565 2_665 82.88(3) yes
O5 Cd1 O6 1_565 2_665 112.40(7) yes
O6 Cd1 O3 2_665 . 160.54(6) yes
O6 Cd1 O4 2_665 1_565 118.11(6) yes
O6 Cd1 O5 2_665 2_665 52.46(6) yes
Cd1 O5 Cd1 1_545 2_635 143.9(8) yes
O1 C1 O2 . . 125.8(2) no
O1 C1 C2 . . 120.6(2) no
O2 C1 C2 . . 113.5(2) no
O3 C2 C1 . . 110.3(2) no
O3 C2 H2A . . 109.6 no
O3 C2 H2B . . 109.6 no
O3 C3 C4 . . 123.6(2) no
O3 C3 C8 . . 115.4(2) no
O4 C7 C6 . . 125.2(2) no
O4 C7 C8 . . 113.6(2) no
O4 C9 C10 . . 108.5(2) no
O4 C9 H9A . . 110.0 no
O4 C9 H9B . . 110.0 no
O5 C10 C9 . . 121.1(2) no
O6 C10 O5 . . 122.0(2) no
O6 C10 C9 . . 117.0(2) no
C1 O1 Cd1 . . 125.6(2) no
C1 C2 H2A . . 109.6 no
C1 C2 H2B . . 109.6 no
C1 O2 Cd1 . 2_755 127.4(2) no
C2 O3 Cd1 . . 112.80(10) no
C3 O3 Cd1 . . 129.40(10) no
C3 O3 C2 . . 117.8(2) no
C3 C4 H4 . . 120.6 no
C3 C8 C7 . . 119.4(2) no
C3 C8 H8 . . 120.3 no
C4 C5 C6 . . 121.5(2) no
C4 C5 H5 . . 119.3 no
C5 C4 C3 . . 118.8(2) no
C5 C4 H4 . . 120.6 no
C5 C6 H6 . . 120.8 no
C6 C5 H5 . . 119.3 no
C6 C7 C8 . . 121.1(2) no
C7 O4 C9 . . 118.8(2) no
C7 C6 C5 . . 118.4(2) no
C7 C6 H6 . . 120.8 no
C7 C8 H8 . . 120.3 no
C8 C3 C4 . . 120.9(2) no
C10 O5 Cd1 . 1_545 127.4(2) no
C10 O5 Cd1 . 2_635 85.70(10) no
C10 O6 Cd1 . 2_635 99.8(2) no
C10 C9 H9A . . 110.0 no
C10 C9 H9B . . 110.0 no
H2A C2 H2B . . 108.1 no
H9A C9 H9B . . 108.4 no

loop_
_geom_bond_atom_site_label_1
_geom_bond_atom_site_label_2
_geom_bond_site_symmetry_2
_geom_bond_distance
_geom_bond_publ_flag
Cd1 O1 . 2.209(2) yes
Cd1 O2 2_745 2.232(2) yes
Cd1 O3 . 2.554(2) yes
Cd1 O4 1_565 2.709(2) yes
Cd1 O5 1_565 2.230(2) yes
Cd1 O5 2_665 2.614(2) yes
Cd1 O6 2_665 2.322(2) yes
O1 C1 . 1.247(3) yes
O2 C1 . 1.263(3) yes
O5 C10 . 1.264(3) yes
O6 C10 . 1.248(3) yes
O2 Cd1 2_755 2.232(2) no
O3 C2 . 1.424(3) no
O3 C3 . 1.379(3) no
O4 C7 . 1.378(3) no
O4 C9 . 1.422(3) no
O5 Cd1 1_545 2.230(2) no
O5 Cd1 2_635 2.614(2) no
O6 Cd1 2_635 2.322(2) no
C1 C2 . 1.520(3) no
C2 H2A . 0.9700 no
C2 H2B . 0.9700 no
C3 C4 . 1.392(3) no
C3 C8 . 1.382(3) no
C4 C5 . 1.389(3) no
C4 H4 . 0.9300 no
C5 C6 . 1.392(4) no
C5 H5 . 0.9300 no
C6 C7 . 1.390(3) no
C6 H6 . 0.9300 no
C7 C8 . 1.390(3) no
C8 H8 . 0.9300 no
C9 C10 . 1.517(3) no
C9 H9A . 0.9700 no
C9 H9B . 0.9700 no

loop_
_geom_torsion_atom_site_label_1
_geom_torsion_atom_site_label_2
_geom_torsion_atom_site_label_3
_geom_torsion_atom_site_label_4
_geom_torsion_site_symmetry_1
_geom_torsion
_geom_torsion_publ_flag
Cd1 O1 C1 O2 . -167.0(2) no
Cd1 O1 C1 C2 . 16.1(3) no
Cd1 O2 C1 O1 2_755 -6.8(4) no
Cd1 O2 C1 C2 2_755 170.3(2) no
Cd1 O3 C2 C1 . 11.8(2) no
Cd1 O3 C3 C4 . 147.9(2) no
Cd1 O3 C3 C8 . -27.8(3) no
Cd1 O5 C10 O6 1_545 161.6(2) no
Cd1 O5 C10 O6 2_635 -2.6(2) no
Cd1 O5 C10 C9 1_545 -17.5(3) no
Cd1 O5 C10 C9 2_635 178.4(2) no
Cd1 O6 C10 O5 2_635 3.0(2) no
Cd1 O6 C10 C9 2_635 -178.0(2) no
O1 Cd1 O3 C2 . -4.4(2) no
O1 Cd1 O3 C3 . 178.1(2) no
O1 C1 C2 O3 . -18.2(3) yes
O2 Cd1 O1 C1 2_745 78.8(2) no
O2 Cd1 O3 C2 2_745 -104.5(2) no
O2 Cd1 O3 C3 2_745 78.0(2) no
O2 C1 C2 O3 . 164.6(2) no
O3 Cd1 O1 C1 . -6.3(2) no
O3 C3 C4 C5 . -173.6(2) no
O3 C3 C8 C7 . 173.4(2) no
O4 C7 C8 C3 . 179.4(2) no
O4 C9 C10 O6 . 169.7(2) no
O4 C9 C10 O5 . -11.3(3) yes
O5 Cd1 O1 C1 1_565 -47.2(2) no
O5 Cd1 O1 C1 2_665 -139.4(2) no
O5 Cd1 O3 C2 1_565 155.5(2) no
O5 Cd1 O3 C2 2_665 78.3(2) no
O5 Cd1 O3 C3 1_565 -22.0(2) no
O5 Cd1 O3 C3 2_665 -99.2(2) no
O6 Cd1 O1 C1 2_665 168.2(2) no
O6 Cd1 O3 C2 2_665 -21.2(3) no
O6 Cd1 O3 C3 2_665 161.4(2) no
C2 O3 C3 C4 . -29.5(3) no
C2 O3 C3 C8 . 154.9(2) no
C3 O3 C2 C1 . -170.4(2) yes
C3 C4 C5 C6 . 0.0(4) no
C4 C3 C8 C7 . -2.4(4) no
C4 C5 C6 C7 . -1.0(4) no
C5 C6 C7 O4 . -177.4(2) no
C5 C6 C7 C8 . 0.4(4) no
C6 C7 C8 C3 . 1.3(4) no
C7 O4 C9 C10 . 172.0(2) yes
C8 C3 C4 C5 . 1.8(4) no
C9 O4 C7 C6 . -11.9(4) no
C9 O4 C7 C8 . 170.2(2) no
